data_7710692
loop_
_publ_author_name
'Kelderman, Cormac'
'Davey, Patrick'
'Ma, Michelle'
'de Veer, Michael'
'Salimova, Ekaterina'
'Donnelly, Paul Stephen'
'Paterson, Brett Michael'

_publ_section_title
;
 Hexadentate Technetium-99m Bis(thiosemicarbazonato) Complexes: Synthesis,
 Characterisation and Biodistribution
;
_journal_name_full 'Dalton Transactions'
_journal_paper_doi 10.1039/D2DT01264B
_journal_year 2022
_chemical_formula_moiety '2(C19 H40 N8 S2), 4(H2 O), 1.333(C2.25 H5.25 N0.75 O0.75)'
_chemical_formula_sum 'C41 H95 N17 O5 S4'
_chemical_formula_weight 1034.57
_space_group_crystal_system triclinic
_space_group_IT_number 2
_space_group_name_Hall '-P 1'
_space_group_name_H-M_alt 'P -1'
_atom_sites_solution_hydrogens mixed
_audit_creation_date 2021-12-13
_audit_creation_method
;
Olex2 1.3
(compiled 2020.11.12 svn.r5f609507 for OlexSys, GUI svn.r6408)
;
_audit_update_record
;
2022-01-26 deposited with the CCDC.	2022-06-30 downloaded from the CCDC.
;
_cell_angle_alpha 97.556(2)
_cell_angle_beta 111.701(2)
_cell_angle_gamma 110.673(2)
_cell_formula_units_Z 2
_cell_length_a 13.9656(4)
_cell_length_b 15.2212(4)
_cell_length_c 16.5693(4)
_cell_measurement_reflns_used 18776
_cell_measurement_temperature 122.99(10)
_cell_measurement_theta_max 31.4480
_cell_measurement_theta_min 3.3620
_cell_volume 2919.43(16)
_computing_cell_refinement 'CrysAlisPro 1.171.40.81a (Rigaku OD, 2020)'
_computing_data_collection 'CrysAlisPro 1.171.40.81a (Rigaku OD, 2020)'
_computing_data_reduction 'CrysAlisPro 1.171.40.81a (Rigaku OD, 2020)'
_computing_molecular_graphics 'Olex2 1.3 (Dolomanov et al., 2009)'
_computing_publication_material 'Olex2 1.3 (Dolomanov et al., 2009)'
_computing_structure_refinement 'SHELXL 2018/3 (Sheldrick, 2015)'
_diffrn_ambient_environment N~2~
_diffrn_ambient_temperature 122.99(10)
_diffrn_detector 'Hybrid Pixel Array Detector'
_diffrn_detector_area_resol_mean 10.0000
_diffrn_detector_type HyPix
_diffrn_measured_fraction_theta_full 0.997
_diffrn_measured_fraction_theta_max 0.998
_diffrn_measurement_details
;
List of Runs (angles in degrees, time in seconds):

  # Type    Start    End  Width  t~exp~   \w     \q     \k     \f   Frames
#--------------------------------------------------------------------------
  1  \w     -5.00  21.00   0.50   10.00    --    7.87  19.00  30.00   52
  2  \w     33.00  83.00   0.50   10.00    --    7.87  19.00  30.00  100
  3  \w    -12.00  65.00   0.50   10.00    --   -8.50  38.00-120.00  154
  4  \w    -15.00  11.00   0.50   10.00    --    7.87 -99.00-120.00   52
  5  \w    -20.00  25.00   0.50   10.00    --   -8.50 -99.00 -90.00   90
  6  \w    -23.00   3.00   0.50   10.00    --   -8.50 -99.00 -30.00   52
  7  \w    -57.00  21.00   0.50   10.00    --    7.87 -77.00 120.00  156
  8  \w     -8.00  21.00   0.50   10.00    --   -8.50 -99.00 150.00   58
  9  \w    -72.00  14.00   0.50   10.00    --   -8.50 -77.00  60.00  172
 10  \w    -80.00 -18.00   0.50   10.00    --   -8.50 -38.00 120.00  124
;
_diffrn_measurement_device 'four-circle diffractometer'
_diffrn_measurement_device_type 'XtaLAB Synergy, Dualflex, HyPix'
_diffrn_measurement_method '\w scans'
_diffrn_orient_matrix_type 'CrysAlisPro convention (1999,Acta A55,543-557)'
_diffrn_orient_matrix_UB_11 0.0282021000
_diffrn_orient_matrix_UB_12 0.0105614000
_diffrn_orient_matrix_UB_13 0.0479800000
_diffrn_orient_matrix_UB_21 0.0026075000
_diffrn_orient_matrix_UB_22 0.0479307000
_diffrn_orient_matrix_UB_23 0.0056544000
_diffrn_orient_matrix_UB_31 -0.0537367000
_diffrn_orient_matrix_UB_32 -0.0178810000
_diffrn_orient_matrix_UB_33 0.0009446000
_diffrn_radiation_monochromator mirror
_diffrn_radiation_probe x-ray
_diffrn_radiation_type 'Mo K\a'
_diffrn_radiation_wavelength 0.71073
_diffrn_reflns_av_R_equivalents 0.0394
_diffrn_reflns_av_unetI/netI 0.0369
_diffrn_reflns_Laue_measured_fraction_full 0.997
_diffrn_reflns_Laue_measured_fraction_max 0.998
_diffrn_reflns_limit_h_max 17
_diffrn_reflns_limit_h_min -16
_diffrn_reflns_limit_k_max 18
_diffrn_reflns_limit_k_min -18
_diffrn_reflns_limit_l_max 20
_diffrn_reflns_limit_l_min -20
_diffrn_reflns_number 41859
_diffrn_reflns_point_group_measured_fraction_full 0.997
_diffrn_reflns_point_group_measured_fraction_max 0.998
_diffrn_reflns_theta_full 25.242
_diffrn_reflns_theta_max 26.000
_diffrn_reflns_theta_min 3.345
_diffrn_source 'micro-focus sealed X-ray tube'
_diffrn_source_type 'PhotonJet (Mo) X-ray Source'
_exptl_absorpt_coefficient_mu 0.216
_exptl_absorpt_correction_T_max 1.00000
_exptl_absorpt_correction_T_min 0.87315
_exptl_absorpt_correction_type multi-scan
_exptl_absorpt_process_details
;
CrysAlisPro 1.171.40.81a (Rigaku Oxford Diffraction, 2020)
Empirical absorption correction using spherical harmonics,
implemented in SCALE3 ABSPACK scaling algorithm.
;
_exptl_crystal_colour 'clear colourless'
_exptl_crystal_colour_lustre clear
_exptl_crystal_colour_primary colourless
_exptl_crystal_density_diffrn 1.177
_exptl_crystal_description 'rect. Prism'
_exptl_crystal_F_000 1128
_exptl_crystal_recrystallization_method 'Vapour diffusion of water into a DMF solution of the compound.'
_exptl_crystal_size_max 0.299
_exptl_crystal_size_mid 0.124
_exptl_crystal_size_min 0.036
_refine_diff_density_max 0.963
_refine_diff_density_min -0.423
_refine_diff_density_rms 0.054
_refine_ls_extinction_method none
_refine_ls_goodness_of_fit_ref 1.057
_refine_ls_hydrogen_treatment mixed
_refine_ls_matrix_type full
_refine_ls_number_parameters 775
_refine_ls_number_reflns 11457
_refine_ls_number_restraints 41
_refine_ls_restrained_S_all 1.057
_refine_ls_R_factor_all 0.0627
_refine_ls_R_factor_gt 0.0498
_refine_ls_shift/su_max 0.001
_refine_ls_shift/su_mean 0.000
_refine_ls_structure_factor_coef Fsqd
_refine_ls_weighting_details 'w=1/[\s^2^(Fo^2^)+(0.0535P)^2^+2.5032P] where P=(Fo^2^+2Fc^2^)/3'
_refine_ls_weighting_scheme calc
_refine_ls_wR_factor_gt 0.1268
_refine_ls_wR_factor_ref 0.1336
_reflns_Friedel_coverage 0.000
_reflns_number_gt 9300
_reflns_number_total 11457
_reflns_threshold_expression 'I > 2\s(I)'
_cod_data_source_file d2dt01264b2.cif
_cod_data_source_block hexbis(etsc)
_cod_original_cell_volume 2919.42(14)
_cod_database_code 7710692
_shelx_shelxl_version_number 2018/3
_shelx_space_group_comment
;
The symmetry employed for this shelxl refinement is uniquely defined
by the following loop, which should always be used as a source of
symmetry information in preference to the above space-group names.
They are only intended as comments.
;
_shelx_estimated_absorpt_t_max 0.992
_shelx_estimated_absorpt_t_min 0.938
_reflns_odcompleteness_completeness 99.82
_reflns_odcompleteness_iscentric 1
_reflns_odcompleteness_theta 27.82
_olex2_refinement_description
;
1. Fixed Uiso
 At 1.2 times of:
  All H(H,H,H) groups, All C(H) groups, All C(H,H) groups, All N(H) groups
 At 1.5 times of:
  All C(H,H,H) groups
2. Restrained distances
 O61-H61
 0.88 with sigma of 0.02
 O59-H59A
 0.88 with sigma of 0.02
 O59-H59
 0.88 with sigma of 0.02
 O60-H60
 0.88 with sigma of 0.02
 O60-H60A
 0.88 with sigma of 0.02
 O62-H62
 0.88 with sigma of 0.02
 O62-H62A
 0.88 with sigma of 0.02
 O60-H60B
 0.88 with sigma of 0.02
 O59-H59B
 0.88 with sigma of 0.02
 O61-H61B
 0.88 with sigma of 0.02
 O61-H61A
 0.88 with sigma of 0.02
 H59B-O60
 1.96 with sigma of 0.04
 H61B-O59
 1.96 with sigma of 0.04
 H60B-O62
 1.96 with sigma of 0.04
 H59A-H59
 1.38 with sigma of 0.04
 H62-H62B
 1.38 with sigma of 0.04
 H62B-H62A
 1.38 with sigma of 0.04
 H62A-H62
 1.38 with sigma of 0.04
 H60-H60A
 1.38 with sigma of 0.04
 H59-H59A
 1.38 with sigma of 0.04
 H61-H61A
 1.38 with sigma of 0.04
 H60A-H60B
 1.38 with sigma of 0.04
 H60-H60B
 1.38 with sigma of 0.04
 H59-H59B
 1.38 with sigma of 0.04
 H59A-H59B
 1.38 with sigma of 0.04
 H61A-H61B
 1.38 with sigma of 0.04
 H61-H61B
 1.38 with sigma of 0.04
3. Uiso/Uaniso restraints and constraints
Uanis(C20) \\sim Ueq: with sigma of 0.005 and sigma for terminal atoms of 0.01
Uanis(N2) \\sim Ueq: with sigma of 0.01 and sigma for terminal atoms of 0.02
Uanis(C4) \\sim Ueq: with sigma of 0.01 and sigma for terminal atoms of 0.02
4. Others
 Fixed Sof: H60A(0.75) H62A(0.75) H59A(0.75) O3(0.375) C15(0.75) H15A(0.75)
 H15B(0.75) H15C(0.75) C11(0.75) H11A(0.75) H11B(0.75) H11C(0.75) C4(0.375)
 H4(0.375) N2(0.25) O2(0.25) C20(0.25) H20(0.25) C30(0.25) H30A(0.25)
 H30B(0.25) H30C(0.25) C27(0.25) H27A(0.25) H27B(0.25) H27C(0.25) O3'(0.375)
 C4'(0.375) H4'(0.375) H62B(0.25) H61A(0.75) H60B(0.25) H59B(0.25) H61B(0.25)
 N5(0.75)
5.a Secondary CH2 refined with riding coordinates:
 C38(H38A,H38B), C9(H9A,H9B), C39(H39A,H39B), C37(H37A,H37B), C28(H28A,H28B),
 C18(H18A,H18B), C47(H47A,H47B), C10(H10A,H10B), C8(H8A,H8B), C57(H57A,H57B)
5.b Aromatic/amide H refined with riding coordinates:
 N46(H46), C4(H4), C20(H20), C4'(H4')
5.c Idealised Me refined as rotating group:
 C21(H21A,H21B,H21C), C55(H55A,H55B,H55C), C50(H50A,H50B,H50C), C24(H24A,H24B,
 H24C), C25(H25A,H25B,H25C), C53(H53A,H53B,H53C), C51(H51A,H51B,H51C), C26(H26A,
 H26B,H26C), C54(H54A,H54B,H54C), C52(H52A,H52B,H52C), C19(H19A,H19B,H19C),
 C22(H22A,H22B,H22C), C29(H29A,H29B,H29C), C23(H23A,H23B,H23C), C58(H58A,H58B,
 H58C), C48(H48A,H48B,H48C), C15(H15A,H15B,H15C), C11(H11A,H11B,H11C), C30(H30A,
 H30B,H30C), C27(H27A,H27B,H27C)
;
_olex2_submission_special_instructions 'No special instructions were received'
_oxdiff_exptl_absorpt_empirical_details
;
Empirical correction (ABSPACK) includes:
- Absorption correction using spherical harmonics
- Frame scaling
;
_oxdiff_exptl_absorpt_empirical_full_max 1.266
_oxdiff_exptl_absorpt_empirical_full_min 0.631

loop_
_space_group_symop_operation_xyz
'x, y, z'
'-x, -y, -z'

loop_
_atom_site_label
_atom_site_type_symbol
_atom_site_fract_x
_atom_site_fract_y
_atom_site_fract_z
_atom_site_U_iso_or_equiv
_atom_site_adp_type
_atom_site_occupancy
_atom_site_site_symmetry_order
_atom_site_calc_flag
_atom_site_refinement_flags_posn
_atom_site_refinement_flags_adp
_atom_site_refinement_flags_occupancy
_atom_site_disorder_assembly
_atom_site_disorder_group
S1 S 0.03495(4) 0.03333(4) -0.11018(3) 0.02841(14) Uani 1 1 d . . . . .
S30 S 1.45154(4) 0.98497(4) 1.10430(3) 0.02818(14) Uani 1 1 d . . . . .
S20 S 0.07438(4) 0.51889(5) -0.08596(3) 0.03051(15) Uani 1 1 d . . . . .
S49 S 1.43995(4) 0.44311(5) 1.08651(4) 0.03114(15) Uani 1 1 d . . . . .
O59 O 0.70170(13) 0.40659(13) 0.49090(11) 0.0311(4) Uani 1 1 d D . . . .
O60 O 0.80424(13) 0.60656(13) 0.50351(11) 0.0301(4) Uani 1 1 d D . . . .
O61 O 0.82676(14) 0.29314(15) 0.48278(11) 0.0374(4) Uani 1 1 d D . . . .
O62 O 0.67571(15) 0.71739(14) 0.52488(11) 0.0380(4) Uani 1 1 d D . . . .
N46 N 1.21487(14) 0.35193(13) 0.98937(11) 0.0232(4) Uani 1 1 d . . . . .
H46 H 1.154957 0.327604 0.937620 0.028 Uiso 1 1 calc R U . . .
N43 N 1.20973(14) 0.35358(13) 0.83246(11) 0.0209(4) Uani 1 1 d . . . . .
N11 N 0.43878(15) 0.62515(13) 0.38463(11) 0.0207(4) Uani 1 1 d . . . . .
N7 N 0.47302(15) 0.30978(13) 0.34999(11) 0.0206(4) Uani 1 1 d . . . . .
N15 N 0.18833(15) 0.57648(14) 0.09435(11) 0.0243(4) Uani 1 1 d . . . . .
N4 N 0.30571(14) 0.15530(13) 0.12720(11) 0.0217(4) Uani 1 1 d . . . . .
N32 N 1.30302(15) 0.91900(14) 0.92982(11) 0.0238(4) Uani 1 1 d . . . . .
N14 N 0.29026(14) 0.62949(13) 0.17302(11) 0.0226(4) Uani 1 1 d . . . . .
N1 N 0.19263(15) 0.10706(14) 0.06152(12) 0.0237(4) Uani 1 1 d . . . . .
N17 N 0.29931(15) 0.60983(15) 0.02013(12) 0.0256(4) Uani 1 1 d . . . . .
N36 N 1.03666(14) 0.69803(13) 0.64353(11) 0.0198(4) Uani 1 1 d . . . . .
N40 N 1.06044(15) 0.37856(13) 0.62419(11) 0.0198(4) Uani 1 1 d . . . . .
N33 N 1.19267(14) 0.86599(13) 0.86087(11) 0.0231(4) Uani 1 1 d . . . . .
N27 N 0.26000(16) 0.13499(14) -0.04368(12) 0.0262(4) Uani 1 1 d . . . . .
N44 N 1.31564(15) 0.39364(14) 0.90765(11) 0.0230(4) Uani 1 1 d . . . . .
N56 N 1.22338(16) 0.89812(14) 1.02782(12) 0.0266(4) Uani 1 1 d . . . . .
C42 C 1.20306(17) 0.35642(15) 0.75391(13) 0.0198(4) Uani 1 1 d . . . . .
C38 C 1.04728(17) 0.53770(15) 0.62803(13) 0.0212(4) Uani 1 1 d . . . . .
H38A H 1.080779 0.549315 0.586316 0.025 Uiso 1 1 calc R U . . .
H38B H 0.964724 0.503143 0.592496 0.025 Uiso 1 1 calc R U . . .
C13 C 0.29096(17) 0.63403(16) 0.25062(13) 0.0211(4) Uani 1 1 d . . . . .
C6 C 0.45216(16) 0.22188(16) 0.28273(13) 0.0213(4) Uani 1 1 d . . . . .
C9 C 0.46031(18) 0.46855(15) 0.37604(13) 0.0222(4) Uani 1 1 d . . . . .
H9A H 0.542528 0.503630 0.413303 0.027 Uiso 1 1 calc R U . . .
H9B H 0.424590 0.452020 0.415685 0.027 Uiso 1 1 calc R U . . .
C35 C 1.05311(17) 0.78868(16) 0.70413(13) 0.0218(4) Uani 1 1 d . . . . .
C5 C 0.32618(17) 0.17010(16) 0.21087(13) 0.0222(4) Uani 1 1 d . . . . .
C2 C 0.17061(17) 0.09527(15) -0.02741(14) 0.0225(4) Uani 1 1 d . . . . .
C39 C 1.09048(19) 0.47509(16) 0.68227(13) 0.0243(4) Uani 1 1 d . . . . .
H39A H 1.173096 0.510016 0.717157 0.029 Uiso 1 1 calc R U . . .
H39B H 1.058269 0.465499 0.724992 0.029 Uiso 1 1 calc R U . . .
C34 C 1.17716(17) 0.84589(15) 0.77845(13) 0.0208(4) Uani 1 1 d . . . . .
C41 C 1.08232(17) 0.30836(15) 0.67478(13) 0.0204(4) Uani 1 1 d . . . . .
C37 C 1.07920(19) 0.63521(16) 0.69207(14) 0.0260(5) Uani 1 1 d . . . . .
H37A H 1.047838 0.622839 0.735011 0.031 Uiso 1 1 calc R U . . .
H37B H 1.161897 0.669821 0.726443 0.031 Uiso 1 1 calc R U . . .
C45 C 1.31593(17) 0.39364(16) 0.99023(13) 0.0217(4) Uani 1 1 d . . . . .
C31 C 1.31813(17) 0.93107(16) 1.01720(14) 0.0230(4) Uani 1 1 d . . . . .
C16 C 0.19490(17) 0.57197(16) 0.01396(13) 0.0228(4) Uani 1 1 d . . . . .
C21 C 0.18789(18) 0.5827(2) 0.26541(14) 0.0310(5) Uani 1 1 d . . . . .
H21A H 0.138705 0.615048 0.249575 0.046 Uiso 1 1 calc R U . . .
H21B H 0.212135 0.585089 0.328274 0.046 Uiso 1 1 calc R U . . .
H21C H 0.147008 0.515345 0.227846 0.046 Uiso 1 1 calc R U . . .
C12 C 0.40793(18) 0.69222(16) 0.33370(13) 0.0230(4) Uani 1 1 d . . . . .
C28 C 0.25118(19) 0.13189(18) -0.13457(15) 0.0300(5) Uani 1 1 d . . . . .
H28A H 0.206017 0.165453 -0.161878 0.036 Uiso 1 1 calc R U . . .
H28B H 0.212590 0.063961 -0.172624 0.036 Uiso 1 1 calc R U . . .
C55 C 1.27193(18) 0.87540(17) 0.75069(14) 0.0272(5) Uani 1 1 d . . . . .
H55A H 1.307142 0.945699 0.763970 0.041 Uiso 1 1 calc R U . . .
H55B H 1.241239 0.844952 0.686536 0.041 Uiso 1 1 calc R U . . .
H55C H 1.328068 0.854455 0.783783 0.041 Uiso 1 1 calc R U . . .
C50 C 1.30388(18) 0.40282(19) 0.73484(14) 0.0296(5) Uani 1 1 d . . . . .
H50A H 1.341549 0.472543 0.764408 0.044 Uiso 1 1 calc R U . . .
H50B H 1.277776 0.390552 0.670326 0.044 Uiso 1 1 calc R U . . .
H50C H 1.356588 0.374942 0.757617 0.044 Uiso 1 1 calc R U . . .
C24 C 0.47859(18) 0.15065(16) 0.33478(15) 0.0275(5) Uani 1 1 d . . . . .
H24A H 0.556441 0.182829 0.381351 0.041 Uiso 1 1 calc R U . . .
H24B H 0.467931 0.093701 0.293340 0.041 Uiso 1 1 calc R U . . .
H24C H 0.427959 0.130781 0.362235 0.041 Uiso 1 1 calc R U . . .
C18 C 0.32591(18) 0.61989(17) -0.05639(14) 0.0269(5) Uani 1 1 d . . . . .
H18A H 0.267700 0.564844 -0.109979 0.032 Uiso 1 1 calc R U . . .
H18B H 0.398907 0.618086 -0.042503 0.032 Uiso 1 1 calc R U . . .
C47 C 1.19844(18) 0.34451(17) 1.07067(14) 0.0262(5) Uani 1 1 d . . . . .
H47A H 1.231783 0.409778 1.112736 0.031 Uiso 1 1 calc R U . . .
H47B H 1.236310 0.307345 1.100947 0.031 Uiso 1 1 calc R U . . .
C25 C 0.53225(17) 0.25334(17) 0.23876(14) 0.0257(5) Uani 1 1 d . . . . .
H25A H 0.514874 0.297251 0.205518 0.038 Uiso 1 1 calc R U . . .
H25B H 0.522124 0.196257 0.197865 0.038 Uiso 1 1 calc R U . . .
H25C H 0.610143 0.286294 0.285232 0.038 Uiso 1 1 calc R U . . .
C10 C 0.4169(2) 0.53259(17) 0.32505(14) 0.0290(5) Uani 1 1 d . . . . .
H10A H 0.453041 0.547925 0.285474 0.035 Uiso 1 1 calc R U . . .
H10B H 0.335075 0.495624 0.286775 0.035 Uiso 1 1 calc R U . . .
C8 C 0.4315(2) 0.37589(18) 0.30766(14) 0.0313(5) Uani 1 1 d . . . . .
H8A H 0.349064 0.341233 0.271558 0.038 Uiso 1 1 calc R U . . .
H8B H 0.464761 0.393774 0.266760 0.038 Uiso 1 1 calc R U . . .
C53 C 0.96935(18) 0.76017(19) 0.74511(15) 0.0317(5) Uani 1 1 d . . . . .
H53A H 0.892425 0.726817 0.697079 0.048 Uiso 1 1 calc R U . . .
H53B H 0.978283 0.818422 0.783521 0.048 Uiso 1 1 calc R U . . .
H53C H 0.984596 0.717316 0.780532 0.048 Uiso 1 1 calc R U . . .
C51 C 0.99171(18) 0.27056(17) 0.70900(15) 0.0274(5) Uani 1 1 d . . . . .
H51A H 1.002195 0.323618 0.754740 0.041 Uiso 1 1 calc R U . . .
H51B H 0.999568 0.219017 0.734617 0.041 Uiso 1 1 calc R U . . .
H51C H 0.916683 0.245388 0.659035 0.041 Uiso 1 1 calc R U . . .
C57 C 1.22105(19) 0.90503(17) 1.11557(15) 0.0283(5) Uani 1 1 d . . . . .
H57A H 1.150146 0.906826 1.109872 0.034 Uiso 1 1 calc R U . . .
H57B H 1.283887 0.966123 1.159810 0.034 Uiso 1 1 calc R U . . .
C26 C 0.23520(18) 0.13997(19) 0.24291(15) 0.0333(6) Uani 1 1 d . . . . .
H26A H 0.176398 0.158652 0.210591 0.050 Uiso 1 1 calc R U . . .
H26B H 0.268521 0.172134 0.307026 0.050 Uiso 1 1 calc R U . . .
H26C H 0.202555 0.069896 0.231581 0.050 Uiso 1 1 calc R U . . .
C54 C 1.0265(2) 0.85480(17) 0.64565(15) 0.0327(5) Uani 1 1 d . . . . .
H54A H 1.079507 0.873312 0.620173 0.049 Uiso 1 1 calc R U . . .
H54B H 1.033341 0.912849 0.682762 0.049 Uiso 1 1 calc R U . . .
H54C H 0.949836 0.819682 0.597360 0.049 Uiso 1 1 calc R U . . .
C52 C 1.0706(2) 0.22140(17) 0.60724(15) 0.0308(5) Uani 1 1 d . . . . .
H52A H 0.994624 0.190437 0.557785 0.046 Uiso 1 1 calc R U . . .
H52B H 1.084513 0.174532 0.637705 0.046 Uiso 1 1 calc R U . . .
H52C H 1.125303 0.244806 0.583948 0.046 Uiso 1 1 calc R U . . .
C19 C 0.3313(2) 0.71421(18) -0.07622(16) 0.0332(5) Uani 1 1 d . . . . .
H19A H 0.348204 0.718360 -0.127134 0.050 Uiso 1 1 calc R U . . .
H19B H 0.390334 0.768844 -0.023808 0.050 Uiso 1 1 calc R U . . .
H19C H 0.258986 0.715925 -0.090425 0.050 Uiso 1 1 calc R U . . .
C22 C 0.4030(2) 0.77050(18) 0.39855(15) 0.0357(6) Uani 1 1 d . . . . .
H22A H 0.346167 0.739030 0.417850 0.054 Uiso 1 1 calc R U . . .
H22B H 0.383420 0.815253 0.367614 0.054 Uiso 1 1 calc R U . . .
H22C H 0.476410 0.806175 0.450772 0.054 Uiso 1 1 calc R U . . .
C29 C 0.3686(2) 0.1806(2) -0.12989(17) 0.0378(6) Uani 1 1 d . . . . .
H29A H 0.361322 0.178747 -0.190090 0.057 Uiso 1 1 calc R U . . .
H29B H 0.412532 0.146240 -0.104358 0.057 Uiso 1 1 calc R U . . .
H29C H 0.406706 0.247836 -0.092232 0.057 Uiso 1 1 calc R U . . .
C23 C 0.50164(19) 0.74295(19) 0.30592(16) 0.0355(6) Uani 1 1 d . . . . .
H23A H 0.573901 0.778067 0.359327 0.053 Uiso 1 1 calc R U . . .
H23B H 0.483715 0.788262 0.274959 0.053 Uiso 1 1 calc R U . . .
H23C H 0.506026 0.694298 0.266060 0.053 Uiso 1 1 calc R U . . .
C58 C 1.2304(2) 0.8203(2) 1.14976(19) 0.0447(6) Uani 1 1 d . . . . .
H58A H 1.166901 0.759744 1.107299 0.067 Uiso 1 1 calc R U . . .
H58B H 1.229735 0.828547 1.207949 0.067 Uiso 1 1 calc R U . . .
H58C H 1.300713 0.818331 1.155867 0.067 Uiso 1 1 calc R U . . .
C48 C 1.0723(2) 0.2938(2) 1.04357(17) 0.0396(6) Uani 1 1 d . . . . .
H48A H 1.039821 0.229226 1.001977 0.059 Uiso 1 1 calc R U . . .
H48B H 1.035542 0.331448 1.014617 0.059 Uiso 1 1 calc R U . . .
H48C H 1.061204 0.288225 1.096819 0.059 Uiso 1 1 calc R U . . .
H40 H 1.103(2) 0.3917(18) 0.5950(17) 0.029(6) Uiso 1 1 d . . . . .
H44 H 1.375(2) 0.430(2) 0.9084(18) 0.036(8) Uiso 1 1 d . . . . .
H1 H 0.139(2) 0.0774(18) 0.0725(16) 0.023(6) Uiso 1 1 d . . . . .
H15 H 0.122(2) 0.551(2) 0.0918(18) 0.036(7) Uiso 1 1 d . . . . .
H7 H 0.438(2) 0.2932(18) 0.3828(17) 0.024(6) Uiso 1 1 d . . . . .
H11 H 0.395(2) 0.6064(18) 0.4127(17) 0.027(6) Uiso 1 1 d . . . . .
H36 H 1.074(2) 0.7150(18) 0.6123(17) 0.027(6) Uiso 1 1 d . . . . .
H27 H 0.330(2) 0.1629(19) 0.0028(18) 0.031(7) Uiso 1 1 d . . . . .
H32 H 1.362(2) 0.9399(19) 0.9210(17) 0.030(7) Uiso 1 1 d . . . . .
H56 H 1.160(2) 0.871(2) 0.9774(18) 0.034(7) Uiso 1 1 d . . . . .
H59 H 0.6351(16) 0.3777(19) 0.4469(15) 0.044(8) Uiso 1 1 d D . . . .
H17 H 0.355(2) 0.637(2) 0.072(2) 0.043(8) Uiso 1 1 d . . . . .
H60A H 0.775(3) 0.5448(14) 0.498(3) 0.050(12) Uiso 0.75 1 d D . P A 1
H62 H 0.6082(17) 0.690(2) 0.4786(16) 0.058(9) Uiso 1 1 d D . . . .
H60 H 0.8714(17) 0.628(2) 0.5472(17) 0.055(9) Uiso 1 1 d D . . . .
H62A H 0.713(3) 0.685(3) 0.518(3) 0.048(12) Uiso 0.75 1 d D . P B 1
H59A H 0.738(3) 0.372(3) 0.485(3) 0.055(13) Uiso 0.75 1 d D . P C 1
H61 H 0.8934(17) 0.320(2) 0.5280(17) 0.061(10) Uiso 1 1 d D . . . .
O3 O 0.7080(6) 0.1025(5) 0.4978(6) 0.0497(16) Uani 0.375 1 d . . P D 1
C15 C 0.8184(4) -0.0621(5) 0.4635(4) 0.0768(15) Uani 0.75 1 d . . P D 1
H15A H 0.900579 -0.031766 0.490499 0.115 Uiso 0.75 1 calc R U P D 1
H15B H 0.788164 -0.063094 0.400905 0.115 Uiso 0.75 1 calc R U P D 1
H15C H 0.791508 -0.128242 0.466806 0.115 Uiso 0.75 1 calc R U P D 1
C11 C 0.7996(6) -0.0167(5) 0.5996(4) 0.0892(17) Uani 0.75 1 d . . P D 1
H11A H 0.762607 -0.084899 0.594918 0.134 Uiso 0.75 1 calc R U P D 1
H11B H 0.768306 0.019552 0.625254 0.134 Uiso 0.75 1 calc R U P D 1
H11C H 0.880305 0.008949 0.638220 0.134 Uiso 0.75 1 calc R U P D 1
C4 C 0.7345(9) 0.0391(8) 0.4587(10) 0.0373(19) Uani 0.375 1 d . U P D 1
H4 H 0.721181 0.027849 0.398182 0.045 Uiso 0.375 1 calc R U P D 1
N2 N 0.7149(9) 0.9992(8) 0.4981(8) 0.036(2) Uani 0.25 1 d . U P E 2
O2 O 0.7933(7) 0.8946(6) 0.5003(7) 0.055(2) Uani 0.25 1 d . . P E 2
C20 C 0.7640(13) 0.9496(13) 0.5360(11) 0.056(3) Uani 0.25 1 d . U P E 2
H20 H 0.779329 0.955490 0.596525 0.067 Uiso 0.25 1 calc R U P E 2
C30 C 0.6864(19) 1.0093(13) 0.4110(13) 0.129(13) Uani 0.25 1 d . . P E 2
H30A H 0.729325 1.076313 0.415425 0.194 Uiso 0.25 1 calc R U P E 2
H30B H 0.605997 0.991872 0.380495 0.194 Uiso 0.25 1 calc R U P E 2
H30C H 0.704236 0.966623 0.377056 0.194 Uiso 0.25 1 calc R U P E 2
C27 C 0.6819(16) 1.0593(12) 0.5517(15) 0.097(7) Uani 0.25 1 d . . P E 2
H27A H 0.601917 1.024378 0.535365 0.145 Uiso 0.25 1 calc R U P E 2
H27B H 0.696249 1.121030 0.538781 0.145 Uiso 0.25 1 calc R U P E 2
H27C H 0.726147 1.071090 0.615595 0.145 Uiso 0.25 1 calc R U P E 2
O3' O 0.7388(7) 0.0990(7) 0.4522(5) 0.072(2) Uani 0.375 1 d . . P D 1
C4' C 0.7451(9) 0.0657(14) 0.5113(11) 0.061(3) Uani 0.375 1 d . . P D 1
H4' H 0.726728 0.086938 0.556369 0.073 Uiso 0.375 1 calc R U P D 1
H62B H 0.715(7) 0.763(8) 0.502(10) 0.073 Uiso 0.25 1 d D U P F 2
H61A H 0.789(3) 0.238(2) 0.488(3) 0.067(15) Uiso 0.75 1 d D . P G 1
H60B H 0.774(7) 0.645(8) 0.520(6) 0.081 Uiso 0.25 1 d D U P H 2
H59B H 0.727(7) 0.4700(15) 0.501(6) 0.081 Uiso 0.25 1 d D U P I 2
H61B H 0.790(6) 0.326(7) 0.496(6) 0.081 Uiso 0.25 1 d D U P J 2
N5 N 0.7814(4) -0.0072(3) 0.5115(3) 0.0600(11) Uani 0.75 1 d . . P D 1

loop_
_atom_site_aniso_label
_atom_site_aniso_U_11
_atom_site_aniso_U_22
_atom_site_aniso_U_33
_atom_site_aniso_U_23
_atom_site_aniso_U_13
_atom_site_aniso_U_12
S1 0.0155(3) 0.0381(3) 0.0155(3) -0.0022(2) -0.0001(2) 0.0056(2)
S30 0.0153(3) 0.0380(3) 0.0155(3) -0.0049(2) 0.0005(2) 0.0064(2)
S20 0.0165(3) 0.0507(4) 0.0132(2) 0.0028(2) 0.0031(2) 0.0091(3)
S49 0.0160(3) 0.0513(4) 0.0157(3) 0.0117(2) 0.0026(2) 0.0078(3)
O59 0.0173(8) 0.0356(9) 0.0230(8) 0.0004(7) -0.0006(7) 0.0064(7)
O60 0.0184(8) 0.0330(10) 0.0216(8) 0.0019(7) -0.0001(7) 0.0047(7)
O61 0.0216(9) 0.0522(12) 0.0252(9) 0.0070(8) 0.0022(7) 0.0125(9)
O62 0.0249(9) 0.0414(11) 0.0278(9) 0.0037(8) -0.0017(7) 0.0100(8)
N46 0.0163(8) 0.0318(10) 0.0134(8) 0.0025(7) 0.0036(7) 0.0067(8)
N43 0.0163(8) 0.0261(9) 0.0145(8) 0.0025(7) 0.0019(7) 0.0098(7)
N11 0.0195(9) 0.0264(9) 0.0137(8) 0.0033(7) 0.0035(7) 0.0125(8)
N7 0.0193(9) 0.0241(9) 0.0119(8) -0.0003(7) 0.0021(7) 0.0099(7)
N15 0.0153(9) 0.0354(11) 0.0142(8) 0.0036(8) 0.0032(7) 0.0078(8)
N4 0.0141(8) 0.0226(9) 0.0175(8) -0.0021(7) -0.0005(7) 0.0073(7)
N32 0.0133(8) 0.0294(10) 0.0157(8) -0.0041(7) 0.0002(7) 0.0061(8)
N14 0.0179(8) 0.0279(10) 0.0141(8) 0.0022(7) 0.0018(7) 0.0085(8)
N1 0.0138(8) 0.0296(10) 0.0161(9) -0.0015(7) 0.0010(7) 0.0062(8)
N17 0.0166(9) 0.0354(11) 0.0154(9) 0.0032(8) 0.0026(8) 0.0078(8)
N36 0.0176(8) 0.0226(9) 0.0132(8) 0.0004(7) 0.0026(7) 0.0088(7)
N40 0.0197(9) 0.0244(9) 0.0126(8) 0.0024(7) 0.0043(7) 0.0108(7)
N33 0.0149(8) 0.0256(9) 0.0174(9) -0.0042(7) -0.0008(7) 0.0090(7)
N27 0.0162(9) 0.0302(10) 0.0182(9) -0.0004(8) 0.0009(8) 0.0052(8)
N44 0.0148(9) 0.0335(10) 0.0151(8) 0.0064(8) 0.0037(7) 0.0081(8)
N56 0.0161(9) 0.0327(11) 0.0183(9) -0.0028(8) 0.0019(8) 0.0071(8)
C42 0.0178(10) 0.0240(11) 0.0157(10) 0.0031(8) 0.0047(8) 0.0109(9)
C38 0.0196(10) 0.0231(11) 0.0128(9) -0.0002(8) 0.0024(8) 0.0080(9)
C13 0.0187(10) 0.0276(11) 0.0157(10) 0.0047(8) 0.0040(8) 0.0134(9)
C6 0.0138(9) 0.0254(11) 0.0151(9) -0.0021(8) 0.0002(8) 0.0079(8)
C9 0.0202(10) 0.0257(11) 0.0129(9) 0.0004(8) 0.0021(8) 0.0094(9)
C35 0.0139(9) 0.0249(11) 0.0170(10) -0.0026(8) 0.0000(8) 0.0088(9)
C5 0.0146(10) 0.0258(11) 0.0177(10) -0.0023(8) 0.0017(8) 0.0086(9)
C2 0.0180(10) 0.0231(11) 0.0179(10) -0.0002(8) 0.0016(8) 0.0092(9)
C39 0.0275(11) 0.0262(11) 0.0136(9) 0.0005(8) 0.0038(9) 0.0133(9)
C34 0.0152(10) 0.0216(10) 0.0185(10) -0.0012(8) 0.0017(8) 0.0091(8)
C41 0.0186(10) 0.0224(10) 0.0145(9) 0.0012(8) 0.0030(8) 0.0090(9)
C37 0.0281(11) 0.0270(11) 0.0156(10) 0.0013(9) 0.0023(9) 0.0140(10)
C45 0.0205(10) 0.0261(11) 0.0170(10) 0.0068(8) 0.0061(8) 0.0109(9)
C31 0.0178(10) 0.0239(11) 0.0173(10) -0.0037(8) 0.0019(8) 0.0083(9)
C16 0.0203(10) 0.0290(11) 0.0151(10) 0.0033(9) 0.0054(8) 0.0104(9)
C21 0.0204(11) 0.0531(15) 0.0164(10) 0.0080(10) 0.0060(9) 0.0161(11)
C12 0.0216(10) 0.0255(11) 0.0152(10) 0.0033(8) 0.0030(8) 0.0097(9)
C28 0.0251(11) 0.0351(13) 0.0196(11) 0.0023(9) 0.0055(9) 0.0093(10)
C55 0.0178(10) 0.0331(12) 0.0178(10) -0.0009(9) 0.0022(8) 0.0067(9)
C50 0.0202(11) 0.0491(15) 0.0160(10) 0.0074(10) 0.0063(9) 0.0140(10)
C24 0.0219(11) 0.0255(11) 0.0222(11) 0.0003(9) -0.0004(9) 0.0099(9)
C18 0.0213(11) 0.0349(13) 0.0195(10) 0.0033(9) 0.0088(9) 0.0092(10)
C47 0.0259(11) 0.0318(12) 0.0167(10) 0.0043(9) 0.0090(9) 0.0099(10)
C25 0.0151(10) 0.0308(12) 0.0214(10) -0.0026(9) 0.0036(8) 0.0083(9)
C10 0.0352(13) 0.0349(13) 0.0145(10) 0.0014(9) 0.0050(9) 0.0213(11)
C8 0.0380(13) 0.0362(13) 0.0149(10) 0.0010(9) 0.0023(9) 0.0237(11)
C53 0.0157(10) 0.0401(14) 0.0267(12) -0.0070(10) 0.0042(9) 0.0104(10)
C51 0.0190(10) 0.0320(12) 0.0213(10) 0.0059(9) 0.0039(9) 0.0067(9)
C57 0.0227(11) 0.0324(12) 0.0229(11) 0.0025(9) 0.0082(9) 0.0091(10)
C26 0.0167(10) 0.0482(15) 0.0190(11) -0.0072(10) 0.0028(9) 0.0088(10)
C54 0.0274(12) 0.0281(12) 0.0250(11) -0.0013(10) -0.0043(9) 0.0138(10)
C52 0.0362(13) 0.0282(12) 0.0205(11) 0.0007(9) 0.0060(10) 0.0155(11)
C19 0.0277(12) 0.0403(14) 0.0260(12) 0.0089(10) 0.0090(10) 0.0126(11)
C22 0.0480(15) 0.0314(13) 0.0203(11) 0.0027(10) 0.0046(10) 0.0228(12)
C29 0.0292(13) 0.0432(15) 0.0343(13) 0.0059(11) 0.0126(11) 0.0126(11)
C23 0.0209(11) 0.0411(14) 0.0258(12) 0.0120(11) 0.0009(9) 0.0033(10)
C58 0.0419(15) 0.0458(16) 0.0437(15) 0.0165(13) 0.0135(13) 0.0212(13)
C48 0.0282(13) 0.0537(17) 0.0318(13) 0.0089(12) 0.0161(11) 0.0112(12)
O3 0.050(4) 0.050(4) 0.065(5) 0.020(3) 0.027(4) 0.035(3)
C15 0.053(3) 0.100(4) 0.088(4) 0.035(4) 0.042(3) 0.032(3)
C11 0.093(4) 0.073(4) 0.078(4) 0.003(3) 0.030(3) 0.026(3)
C4 0.041(5) 0.029(5) 0.053(6) 0.027(5) 0.020(5) 0.022(4)
N2 0.030(5) 0.019(5) 0.051(5) 0.015(4) 0.014(4) 0.004(4)
O2 0.041(5) 0.033(4) 0.083(7) 0.019(5) 0.018(5) 0.018(4)
C20 0.058(5) 0.060(5) 0.048(5) 0.018(4) 0.026(4) 0.021(4)
C30 0.118(17) 0.054(11) 0.063(11) 0.031(9) -0.043(11) -0.039(11)
C27 0.105(14) 0.050(9) 0.167(19) 0.010(10) 0.107(14) 0.026(9)
O3' 0.068(5) 0.069(6) 0.052(4) 0.013(4) 0.001(4) 0.029(4)
C4' 0.035(6) 0.070(10) 0.059(8) 0.018(7) 0.015(6) 0.011(6)
N5 0.040(2) 0.046(2) 0.097(3) 0.041(2) 0.029(2) 0.0171(18)

loop_
_atom_type_symbol
_atom_type_description
_atom_type_scat_dispersion_real
_atom_type_scat_dispersion_imag
_atom_type_scat_source
C C 0.0033 0.0016 'International Tables Vol C Tables 4.2.6.8 and 6.1.1.4'
H H 0.0000 0.0000 'International Tables Vol C Tables 4.2.6.8 and 6.1.1.4'
N N 0.0061 0.0033 'International Tables Vol C Tables 4.2.6.8 and 6.1.1.4'
O O 0.0106 0.0060 'International Tables Vol C Tables 4.2.6.8 and 6.1.1.4'
S S 0.1246 0.1234 'International Tables Vol C Tables 4.2.6.8 and 6.1.1.4'

loop_
_geom_angle_atom_site_label_1
_geom_angle_atom_site_label_2
_geom_angle_atom_site_label_3
_geom_angle
_geom_angle_site_symmetry_1
_geom_angle_site_symmetry_3
_geom_angle_publ_flag
H59 O59 H59A 107(3) . . ?
H59 O59 H59B 110(5) . . ?
H60A O60 H60 103(3) . . ?
H60 O60 H60B 106(4) . . ?
H61 O61 H61A 108(3) . . ?
H61 O61 H61B 105(5) . . ?
H62 O62 H62A 108(3) . . ?
H62 O62 H62B 99(7) . . ?
C45 N46 H46 117.9 . . ?
C45 N46 C47 124.16(17) . . ?
C47 N46 H46 117.9 . . ?
C42 N43 N44 120.00(17) . . ?
C12 N11 H11 109.8(16) . . ?
C10 N11 C12 113.02(16) . . ?
C10 N11 H11 104.5(16) . . ?
C6 N7 H7 111.4(16) . . ?
C8 N7 C6 113.22(16) . . ?
C8 N7 H7 105.3(16) . . ?
N14 N15 H15 125.7(18) . . ?
C16 N15 N14 116.52(17) . . ?
C16 N15 H15 117.5(18) . . ?
C5 N4 N1 118.16(18) . . ?
N33 N32 H32 124.0(17) . . ?
C31 N32 N33 117.64(18) . . ?
C31 N32 H32 118.1(17) . . ?
C13 N14 N15 119.85(18) . . ?
N4 N1 H1 123.4(17) . . ?
C2 N1 N4 118.13(18) . . ?
C2 N1 H1 117.7(17) . . ?
C16 N17 C18 125.09(18) . . ?
C16 N17 H17 117.8(19) . . ?
C18 N17 H17 116.5(19) . . ?
C35 N36 H36 108.6(17) . . ?
C37 N36 C35 114.19(16) . . ?
C37 N36 H36 106.5(16) . . ?
C39 N40 C41 114.35(15) . . ?
C39 N40 H40 104.7(17) . . ?
C41 N40 H40 110.2(16) . . ?
C34 N33 N32 118.89(18) . . ?
C2 N27 C28 123.70(18) . . ?
C2 N27 H27 118.8(16) . . ?
C28 N27 H27 117.5(16) . . ?
N43 N44 H44 124.3(19) . . ?
C45 N44 N43 116.71(17) . . ?
C45 N44 H44 117(2) . . ?
C31 N56 C57 124.56(18) . . ?
C31 N56 H56 115.2(17) . . ?
C57 N56 H56 120.3(17) . . ?
N43 C42 C41 116.08(18) . . ?
N43 C42 C50 124.94(18) . . ?
C50 C42 C41 118.98(17) . . ?
H38A C38 H38B 108.2 . . ?
C39 C38 H38A 109.7 . . ?
C39 C38 H38B 109.7 . . ?
C37 C38 H38A 109.7 . . ?
C37 C38 H38B 109.7 . . ?
C37 C38 C39 109.94(16) . . ?
N14 C13 C21 124.97(18) . . ?
N14 C13 C12 116.16(18) . . ?
C21 C13 C12 118.78(17) . . ?
N7 C6 C5 110.61(16) . . ?
N7 C6 C24 107.45(16) . . ?
N7 C6 C25 109.25(17) . . ?
C24 C6 C5 108.56(17) . . ?
C25 C6 C5 111.29(16) . . ?
C25 C6 C24 109.60(17) . . ?
H9A C9 H9B 108.3 . . ?
C10 C9 H9A 110.0 . . ?
C10 C9 H9B 110.0 . . ?
C8 C9 H9A 110.0 . . ?
C8 C9 H9B 110.0 . . ?
C8 C9 C10 108.61(16) . . ?
N36 C35 C34 111.52(16) . . ?
N36 C35 C53 108.81(18) . . ?
N36 C35 C54 107.74(17) . . ?
C53 C35 C34 111.41(17) . . ?
C53 C35 C54 109.30(18) . . ?
C54 C35 C34 107.97(18) . . ?
N4 C5 C6 117.46(18) . . ?
N4 C5 C26 124.21(18) . . ?
C26 C5 C6 118.33(17) . . ?
N1 C2 S1 120.01(16) . . ?
N27 C2 S1 123.31(16) . . ?
N27 C2 N1 116.67(18) . . ?
N40 C39 C38 112.70(16) . . ?
N40 C39 H39A 109.1 . . ?
N40 C39 H39B 109.1 . . ?
C38 C39 H39A 109.1 . . ?
C38 C39 H39B 109.1 . . ?
H39A C39 H39B 107.8 . . ?
N33 C34 C35 117.05(18) . . ?
N33 C34 C55 124.15(18) . . ?
C55 C34 C35 118.80(17) . . ?
N40 C41 C42 111.18(17) . . ?
N40 C41 C51 109.42(17) . . ?
N40 C41 C52 107.15(16) . . ?
C42 C41 C51 110.90(16) . . ?
C42 C41 C52 109.11(17) . . ?
C52 C41 C51 108.97(18) . . ?
N36 C37 C38 112.44(16) . . ?
N36 C37 H37A 109.1 . . ?
N36 C37 H37B 109.1 . . ?
C38 C37 H37A 109.1 . . ?
C38 C37 H37B 109.1 . . ?
H37A C37 H37B 107.8 . . ?
N46 C45 S49 122.84(15) . . ?
N46 C45 N44 116.45(18) . . ?
N44 C45 S49 120.71(16) . . ?
N32 C31 S30 120.06(16) . . ?
N56 C31 S30 123.90(16) . . ?
N56 C31 N32 116.04(18) . . ?
N15 C16 S20 120.31(16) . . ?
N17 C16 S20 123.65(16) . . ?
N17 C16 N15 116.03(18) . . ?
C13 C21 H21A 109.5 . . ?
C13 C21 H21B 109.5 . . ?
C13 C21 H21C 109.5 . . ?
H21A C21 H21B 109.5 . . ?
H21A C21 H21C 109.5 . . ?
H21B C21 H21C 109.5 . . ?
N11 C12 C13 109.86(17) . . ?
N11 C12 C22 107.42(16) . . ?
N11 C12 C23 109.01(18) . . ?
C13 C12 C22 109.97(18) . . ?
C13 C12 C23 111.50(17) . . ?
C23 C12 C22 109.0(2) . . ?
N27 C28 H28A 109.6 . . ?
N27 C28 H28B 109.6 . . ?
N27 C28 C29 110.48(18) . . ?
H28A C28 H28B 108.1 . . ?
C29 C28 H28A 109.6 . . ?
C29 C28 H28B 109.6 . . ?
C34 C55 H55A 109.5 . . ?
C34 C55 H55B 109.5 . . ?
C34 C55 H55C 109.5 . . ?
H55A C55 H55B 109.5 . . ?
H55A C55 H55C 109.5 . . ?
H55B C55 H55C 109.5 . . ?
C42 C50 H50A 109.5 . . ?
C42 C50 H50B 109.5 . . ?
C42 C50 H50C 109.5 . . ?
H50A C50 H50B 109.5 . . ?
H50A C50 H50C 109.5 . . ?
H50B C50 H50C 109.5 . . ?
C6 C24 H24A 109.5 . . ?
C6 C24 H24B 109.5 . . ?
C6 C24 H24C 109.5 . . ?
H24A C24 H24B 109.5 . . ?
H24A C24 H24C 109.5 . . ?
H24B C24 H24C 109.5 . . ?
N17 C18 H18A 109.3 . . ?
N17 C18 H18B 109.3 . . ?
N17 C18 C19 111.46(19) . . ?
H18A C18 H18B 108.0 . . ?
C19 C18 H18A 109.3 . . ?
C19 C18 H18B 109.3 . . ?
N46 C47 H47A 109.8 . . ?
N46 C47 H47B 109.8 . . ?
N46 C47 C48 109.22(18) . . ?
H47A C47 H47B 108.3 . . ?
C48 C47 H47A 109.8 . . ?
C48 C47 H47B 109.8 . . ?
C6 C25 H25A 109.5 . . ?
C6 C25 H25B 109.5 . . ?
C6 C25 H25C 109.5 . . ?
H25A C25 H25B 109.5 . . ?
H25A C25 H25C 109.5 . . ?
H25B C25 H25C 109.5 . . ?
N11 C10 C9 113.81(16) . . ?
N11 C10 H10A 108.8 . . ?
N11 C10 H10B 108.8 . . ?
C9 C10 H10A 108.8 . . ?
C9 C10 H10B 108.8 . . ?
H10A C10 H10B 107.7 . . ?
N7 C8 C9 113.08(17) . . ?
N7 C8 H8A 109.0 . . ?
N7 C8 H8B 109.0 . . ?
C9 C8 H8A 109.0 . . ?
C9 C8 H8B 109.0 . . ?
H8A C8 H8B 107.8 . . ?
C35 C53 H53A 109.5 . . ?
C35 C53 H53B 109.5 . . ?
C35 C53 H53C 109.5 . . ?
H53A C53 H53B 109.5 . . ?
H53A C53 H53C 109.5 . . ?
H53B C53 H53C 109.5 . . ?
C41 C51 H51A 109.5 . . ?
C41 C51 H51B 109.5 . . ?
C41 C51 H51C 109.5 . . ?
H51A C51 H51B 109.5 . . ?
H51A C51 H51C 109.5 . . ?
H51B C51 H51C 109.5 . . ?
N56 C57 H57A 109.1 . . ?
N56 C57 H57B 109.1 . . ?
N56 C57 C58 112.5(2) . . ?
H57A C57 H57B 107.8 . . ?
C58 C57 H57A 109.1 . . ?
C58 C57 H57B 109.1 . . ?
C5 C26 H26A 109.5 . . ?
C5 C26 H26B 109.5 . . ?
C5 C26 H26C 109.5 . . ?
H26A C26 H26B 109.5 . . ?
H26A C26 H26C 109.5 . . ?
H26B C26 H26C 109.5 . . ?
C35 C54 H54A 109.5 . . ?
C35 C54 H54B 109.5 . . ?
C35 C54 H54C 109.5 . . ?
H54A C54 H54B 109.5 . . ?
H54A C54 H54C 109.5 . . ?
H54B C54 H54C 109.5 . . ?
C41 C52 H52A 109.5 . . ?
C41 C52 H52B 109.5 . . ?
C41 C52 H52C 109.5 . . ?
H52A C52 H52B 109.5 . . ?
H52A C52 H52C 109.5 . . ?
H52B C52 H52C 109.5 . . ?
C18 C19 H19A 109.5 . . ?
C18 C19 H19B 109.5 . . ?
C18 C19 H19C 109.5 . . ?
H19A C19 H19B 109.5 . . ?
H19A C19 H19C 109.5 . . ?
H19B C19 H19C 109.5 . . ?
C12 C22 H22A 109.5 . . ?
C12 C22 H22B 109.5 . . ?
C12 C22 H22C 109.5 . . ?
H22A C22 H22B 109.5 . . ?
H22A C22 H22C 109.5 . . ?
H22B C22 H22C 109.5 . . ?
C28 C29 H29A 109.5 . . ?
C28 C29 H29B 109.5 . . ?
C28 C29 H29C 109.5 . . ?
H29A C29 H29B 109.5 . . ?
H29A C29 H29C 109.5 . . ?
H29B C29 H29C 109.5 . . ?
C12 C23 H23A 109.5 . . ?
C12 C23 H23B 109.5 . . ?
C12 C23 H23C 109.5 . . ?
H23A C23 H23B 109.5 . . ?
H23A C23 H23C 109.5 . . ?
H23B C23 H23C 109.5 . . ?
C57 C58 H58A 109.5 . . ?
C57 C58 H58B 109.5 . . ?
C57 C58 H58C 109.5 . . ?
H58A C58 H58B 109.5 . . ?
H58A C58 H58C 109.5 . . ?
H58B C58 H58C 109.5 . . ?
C47 C48 H48A 109.5 . . ?
C47 C48 H48B 109.5 . . ?
C47 C48 H48C 109.5 . . ?
H48A C48 H48B 109.5 . . ?
H48A C48 H48C 109.5 . . ?
H48B C48 H48C 109.5 . . ?
H15A C15 H15B 109.5 . . ?
H15A C15 H15C 109.5 . . ?
H15B C15 H15C 109.5 . . ?
N5 C15 H15A 109.5 . . ?
N5 C15 H15B 109.5 . . ?
N5 C15 H15C 109.5 . . ?
H11A C11 H11B 109.5 . . ?
H11A C11 H11C 109.5 . . ?
H11B C11 H11C 109.5 . . ?
N5 C11 H11A 109.5 . . ?
N5 C11 H11B 109.5 . . ?
N5 C11 H11C 109.5 . . ?
O3 C4 H4 122.2 . . ?
O3 C4 N5 115.7(14) . . ?
N5 C4 H4 122.2 . . ?
C20 N2 C30 130.0(17) . . ?
C20 N2 C27 118.4(14) . . ?
C30 N2 C27 111.6(18) . . ?
N2 C20 H20 116.9 . . ?
O2 C20 N2 126.2(16) . . ?
O2 C20 H20 116.9 . . ?
N2 C30 H30A 109.5 . . ?
N2 C30 H30B 109.5 . . ?
N2 C30 H30C 109.5 . . ?
H30A C30 H30B 109.5 . . ?
H30A C30 H30C 109.5 . . ?
H30B C30 H30C 109.5 . . ?
N2 C27 H27A 109.5 . . ?
N2 C27 H27B 109.5 . . ?
N2 C27 H27C 109.5 . . ?
H27A C27 H27B 109.5 . . ?
H27A C27 H27C 109.5 . . ?
H27B C27 H27C 109.5 . . ?
O3' C4' H4' 121.9 . . ?
O3' C4' N5 116(2) . . ?
N5 C4' H4' 121.9 . . ?
C11 N5 C15 115.3(5) . . ?
C4 N5 C15 108.6(7) . . ?
C4 N5 C11 136.1(7) . . ?
C4 N5 C4' 36.5(6) . . ?
C4' N5 C15 143.4(8) . . ?
C4' N5 C11 100.6(8) . . ?

loop_
_geom_bond_atom_site_label_1
_geom_bond_atom_site_label_2
_geom_bond_distance
_geom_bond_site_symmetry_2
_geom_bond_publ_flag
S1 C2 1.684(2) . ?
S30 C31 1.688(2) . ?
S20 C16 1.689(2) . ?
S49 C45 1.683(2) . ?
O59 H59 0.845(17) . ?
O59 H59A 0.860(18) . ?
O59 H59B 0.87(2) . ?
O60 H60A 0.858(18) . ?
O60 H60 0.855(17) . ?
O60 H60B 0.896(19) . ?
O61 H61 0.855(17) . ?
O61 H61A 0.854(19) . ?
O61 H61B 0.89(2) . ?
O62 H62 0.869(17) . ?
O62 H62A 0.858(18) . ?
O62 H62B 0.94(10) . ?
N46 H46 0.8600 . ?
N46 C45 1.321(3) . ?
N46 C47 1.460(3) . ?
N43 N44 1.383(2) . ?
N43 C42 1.278(3) . ?
N11 C12 1.486(3) . ?
N11 C10 1.470(3) . ?
N11 H11 0.90(3) . ?
N7 C6 1.486(3) . ?
N7 C8 1.462(3) . ?
N7 H7 0.87(2) . ?
N15 N14 1.385(2) . ?
N15 C16 1.363(3) . ?
N15 H15 0.85(3) . ?
N4 N1 1.385(2) . ?
N4 C5 1.278(3) . ?
N32 N33 1.382(2) . ?
N32 C31 1.361(3) . ?
N32 H32 0.85(3) . ?
N14 C13 1.275(3) . ?
N1 C2 1.362(3) . ?
N1 H1 0.83(2) . ?
N17 C16 1.323(3) . ?
N17 C18 1.459(3) . ?
N17 H17 0.84(3) . ?
N36 C35 1.485(3) . ?
N36 C37 1.471(3) . ?
N36 H36 0.87(3) . ?
N40 C39 1.468(3) . ?
N40 C41 1.488(3) . ?
N40 H40 0.88(3) . ?
N33 C34 1.277(3) . ?
N27 C2 1.325(3) . ?
N27 C28 1.458(3) . ?
N27 H27 0.89(3) . ?
N44 C45 1.367(3) . ?
N44 H44 0.81(3) . ?
N56 C31 1.327(3) . ?
N56 C57 1.457(3) . ?
N56 H56 0.87(3) . ?
C42 C41 1.529(3) . ?
C42 C50 1.505(3) . ?
C38 H38A 0.9700 . ?
C38 H38B 0.9700 . ?
C38 C39 1.520(3) . ?
C38 C37 1.515(3) . ?
C13 C21 1.503(3) . ?
C13 C12 1.531(3) . ?
C6 C5 1.536(3) . ?
C6 C24 1.533(3) . ?
C6 C25 1.526(3) . ?
C9 H9A 0.9700 . ?
C9 H9B 0.9700 . ?
C9 C10 1.512(3) . ?
C9 C8 1.509(3) . ?
C35 C34 1.533(3) . ?
C35 C53 1.525(3) . ?
C35 C54 1.531(3) . ?
C5 C26 1.503(3) . ?
C39 H39A 0.9700 . ?
C39 H39B 0.9700 . ?
C34 C55 1.500(3) . ?
C41 C51 1.535(3) . ?
C41 C52 1.534(3) . ?
C37 H37A 0.9700 . ?
C37 H37B 0.9700 . ?
C21 H21A 0.9600 . ?
C21 H21B 0.9600 . ?
C21 H21C 0.9600 . ?
C12 C22 1.534(3) . ?
C12 C23 1.532(3) . ?
C28 H28A 0.9700 . ?
C28 H28B 0.9700 . ?
C28 C29 1.509(3) . ?
C55 H55A 0.9600 . ?
C55 H55B 0.9600 . ?
C55 H55C 0.9600 . ?
C50 H50A 0.9600 . ?
C50 H50B 0.9600 . ?
C50 H50C 0.9600 . ?
C24 H24A 0.9600 . ?
C24 H24B 0.9600 . ?
C24 H24C 0.9600 . ?
C18 H18A 0.9700 . ?
C18 H18B 0.9700 . ?
C18 C19 1.497(3) . ?
C47 H47A 0.9700 . ?
C47 H47B 0.9700 . ?
C47 C48 1.504(3) . ?
C25 H25A 0.9600 . ?
C25 H25B 0.9600 . ?
C25 H25C 0.9600 . ?
C10 H10A 0.9700 . ?
C10 H10B 0.9700 . ?
C8 H8A 0.9700 . ?
C8 H8B 0.9700 . ?
C53 H53A 0.9600 . ?
C53 H53B 0.9600 . ?
C53 H53C 0.9600 . ?
C51 H51A 0.9600 . ?
C51 H51B 0.9600 . ?
C51 H51C 0.9600 . ?
C57 H57A 0.9700 . ?
C57 H57B 0.9700 . ?
C57 C58 1.503(3) . ?
C26 H26A 0.9600 . ?
C26 H26B 0.9600 . ?
C26 H26C 0.9600 . ?
C54 H54A 0.9600 . ?
C54 H54B 0.9600 . ?
C54 H54C 0.9600 . ?
C52 H52A 0.9600 . ?
C52 H52B 0.9600 . ?
C52 H52C 0.9600 . ?
C19 H19A 0.9600 . ?
C19 H19B 0.9600 . ?
C19 H19C 0.9600 . ?
C22 H22A 0.9600 . ?
C22 H22B 0.9600 . ?
C22 H22C 0.9600 . ?
C29 H29A 0.9600 . ?
C29 H29B 0.9600 . ?
C29 H29C 0.9600 . ?
C23 H23A 0.9600 . ?
C23 H23B 0.9600 . ?
C23 H23C 0.9600 . ?
C58 H58A 0.9600 . ?
C58 H58B 0.9600 . ?
C58 H58C 0.9600 . ?
C48 H48A 0.9600 . ?
C48 H48B 0.9600 . ?
C48 H48C 0.9600 . ?
O3 C4 1.324(13) . ?
C15 H15A 0.9600 . ?
C15 H15B 0.9600 . ?
C15 H15C 0.9600 . ?
C15 N5 1.425(7) . ?
C11 H11A 0.9600 . ?
C11 H11B 0.9600 . ?
C11 H11C 0.9600 . ?
C11 N5 1.423(7) . ?
C4 H4 0.9300 . ?
C4 N5 1.324(11) . ?
N2 C20 1.27(2) . ?
N2 C30 1.39(2) . ?
N2 C27 1.493(18) . ?
O2 C20 1.229(17) . ?
C20 H20 0.9300 . ?
C30 H30A 0.9600 . ?
C30 H30B 0.9600 . ?
C30 H30C 0.9600 . ?
C27 H27A 0.9600 . ?
C27 H27B 0.9600 . ?
C27 H27C 0.9600 . ?
O3' C4' 1.149(16) . ?
C4' H4' 0.9300 . ?
C4' N5 1.37(2) . ?

loop_
_geom_hbond_atom_site_label_D
_geom_hbond_atom_site_label_H
_geom_hbond_atom_site_label_A
_geom_hbond_distance_DH
_geom_hbond_distance_HA
_geom_hbond_distance_DA
_geom_hbond_angle_DHA
_geom_hbond_site_symmetry_A
_geom_hbond_publ_flag
N40 H40 O60 0.88(3) 2.43(3) 3.299(2) 169(2) 2_766 yes
N44 H44 S49 0.81(3) 2.59(3) 3.397(2) 175(3) 2_867 yes
N1 H1 S1 0.83(2) 2.76(3) 3.588(2) 175(2) 2 yes
N15 H15 S20 0.85(3) 2.52(3) 3.3759(19) 179(3) 2_565 yes
N7 H7 O62 0.87(2) 2.56(3) 3.404(3) 165(2) 2_666 yes
N11 H11 O59 0.90(3) 2.42(3) 3.305(2) 167(2) 2_666 yes
N36 H36 O61 0.87(3) 2.47(3) 3.299(3) 161(2) 2_766 yes
N32 H32 S30 0.85(3) 2.66(3) 3.510(2) 177(2) 2_877 yes
N56 H56 N33 0.87(3) 2.14(3) 2.587(2) 111(2) . yes
O59 H59 N7 0.845(17) 1.999(17) 2.843(2) 176(3) . yes
O60 H60A O59 0.858(18) 1.953(19) 2.809(3) 175(4) . yes
O62 H62 N11 0.869(17) 2.054(18) 2.915(2) 171(3) . yes
O60 H60 N36 0.855(17) 2.025(17) 2.872(2) 171(3) . yes
O62 H62A O60 0.858(18) 2.082(19) 2.940(3) 179(4) . yes
O59 H59A O61 0.860(18) 2.022(18) 2.880(3) 175(4) . yes
O61 H61 N40 0.855(17) 2.045(18) 2.895(2) 172(3) . yes
O62 H62B O2 0.94(10) 1.92(10) 2.792(9) 153(13) . yes
O61 H61A O3 0.854(19) 2.03(2) 2.886(8) 175(5) . yes
O61 H61A O3' 0.854(19) 1.91(3) 2.661(10) 146(5) . yes
O60 H60B O62 0.896(19) 2.06(2) 2.940(3) 167(7) . yes
O59 H59B O60 0.87(2) 1.96(3) 2.809(3) 164(11) . yes
O61 H61B O59 0.89(2) 2.02(3) 2.880(3) 164(10) . yes

loop_
_geom_torsion_atom_site_label_1
_geom_torsion_atom_site_label_2
_geom_torsion_atom_site_label_3
_geom_torsion_atom_site_label_4
_geom_torsion
_geom_torsion_site_symmetry_1
_geom_torsion_site_symmetry_2
_geom_torsion_site_symmetry_3
_geom_torsion_site_symmetry_4
_geom_torsion_publ_flag
N43 N44 C45 S49 -178.47(15) . . . . ?
N43 N44 C45 N46 2.5(3) . . . . ?
N43 C42 C41 N40 125.08(19) . . . . ?
N43 C42 C41 C51 3.1(3) . . . . ?
N43 C42 C41 C52 -117.0(2) . . . . ?
N7 C6 C5 N4 125.6(2) . . . . ?
N7 C6 C5 C26 -54.5(3) . . . . ?
N15 N14 C13 C21 1.9(3) . . . . ?
N15 N14 C13 C12 178.60(18) . . . . ?
N4 N1 C2 S1 177.66(15) . . . . ?
N4 N1 C2 N27 -2.7(3) . . . . ?
N32 N33 C34 C35 -178.84(17) . . . . ?
N32 N33 C34 C55 0.6(3) . . . . ?
N14 N15 C16 S20 -173.93(15) . . . . ?
N14 N15 C16 N17 6.9(3) . . . . ?
N14 C13 C12 N11 -115.4(2) . . . . ?
N14 C13 C12 C22 126.6(2) . . . . ?
N14 C13 C12 C23 5.6(3) . . . . ?
N1 N4 C5 C6 178.82(17) . . . . ?
N1 N4 C5 C26 -1.1(3) . . . . ?
N36 C35 C34 N33 -125.5(2) . . . . ?
N36 C35 C34 C55 55.0(3) . . . . ?
N33 N32 C31 S30 173.82(15) . . . . ?
N33 N32 C31 N56 -6.0(3) . . . . ?
N44 N43 C42 C41 178.81(17) . . . . ?
N44 N43 C42 C50 -1.2(3) . . . . ?
C42 N43 N44 C45 175.88(19) . . . . ?
C6 N7 C8 C9 -175.88(18) . . . . ?
C35 N36 C37 C38 172.65(17) . . . . ?
C5 N4 N1 C2 177.08(19) . . . . ?
C2 N27 C28 C29 -178.0(2) . . . . ?
C39 N40 C41 C42 -49.2(2) . . . . ?
C39 N40 C41 C51 73.6(2) . . . . ?
C39 N40 C41 C52 -168.36(17) . . . . ?
C39 C38 C37 N36 -178.35(18) . . . . ?
C41 N40 C39 C38 -169.52(17) . . . . ?
C37 N36 C35 C34 51.0(2) . . . . ?
C37 N36 C35 C53 -72.3(2) . . . . ?
C37 N36 C35 C54 169.30(18) . . . . ?
C37 C38 C39 N40 178.95(18) . . . . ?
C45 N46 C47 C48 179.3(2) . . . . ?
C31 N32 N33 C34 -173.68(19) . . . . ?
C31 N56 C57 C58 -86.1(3) . . . . ?
C16 N15 N14 C13 -177.7(2) . . . . ?
C16 N17 C18 C19 86.7(3) . . . . ?
C21 C13 C12 N11 61.5(2) . . . . ?
C21 C13 C12 C22 -56.5(3) . . . . ?
C21 C13 C12 C23 -177.5(2) . . . . ?
C12 N11 C10 C9 173.29(18) . . . . ?
C28 N27 C2 S1 1.6(3) . . . . ?
C28 N27 C2 N1 -178.0(2) . . . . ?
C50 C42 C41 N40 -54.9(2) . . . . ?
C50 C42 C41 C51 -176.93(19) . . . . ?
C50 C42 C41 C52 63.0(2) . . . . ?
C24 C6 C5 N4 -116.7(2) . . . . ?
C24 C6 C5 C26 63.2(2) . . . . ?
C18 N17 C16 S20 6.1(3) . . . . ?
C18 N17 C16 N15 -174.8(2) . . . . ?
C47 N46 C45 S49 0.6(3) . . . . ?
C47 N46 C45 N44 179.6(2) . . . . ?
C25 C6 C5 N4 4.0(3) . . . . ?
C25 C6 C5 C26 -176.1(2) . . . . ?
C10 N11 C12 C13 45.1(2) . . . . ?
C10 N11 C12 C22 164.67(19) . . . . ?
C10 N11 C12 C23 -77.4(2) . . . . ?
C10 C9 C8 N7 178.26(19) . . . . ?
C8 N7 C6 C5 -51.2(2) . . . . ?
C8 N7 C6 C24 -169.54(18) . . . . ?
C8 N7 C6 C25 71.6(2) . . . . ?
C8 C9 C10 N11 179.34(19) . . . . ?
C53 C35 C34 N33 -3.7(3) . . . . ?
C53 C35 C34 C55 176.82(19) . . . . ?
C57 N56 C31 S30 0.9(3) . . . . ?
C57 N56 C31 N32 -179.2(2) . . . . ?
C54 C35 C34 N33 116.3(2) . . . . ?
C54 C35 C34 C55 -63.2(2) . . . . ?
O3 C4 N5 C15 -172.4(7) . . . . ?
O3 C4 N5 C11 9.7(14) . . . . ?
O3 C4 N5 C4' -6.4(9) . . . . ?
C30 N2 C20 O2 -3(3) . . . . ?
C27 N2 C20 O2 177.7(14) . . . . ?
O3' C4' N5 C15 0.8(17) . . . . ?
O3' C4' N5 C11 169.5(9) . . . . ?
O3' C4' N5 C4 -21.8(10) . . . . ?
